data_8103828
loop_
_publ_author_name
'Braibanti, A.'
'Manotti Lanfredi, A.M.'
'Tiripicchio, A.'

_publ_section_title
;
 The crystal and molecular structure of hydrazinium
 tris(hydrazincarboxylato-N,O)niccolate(II) monohydrate
;
_journal_name_full
;
Zeitschrift fuer Kristallographie, Kristallgeometrie, Kristallphysik, 
Kristallchemie (-144,1977)
;
_journal_page_first 335
_journal_page_last 351
_journal_volume 124
_journal_year 1967
_chemical_formula_sum 'C3 H16 N8 Ni O7'
_chemical_name_systematic '(N2 H5) (Ni (N H2 (N H) (C O O))3) (H2 O)'
_space_group_IT_number 9
_symmetry_space_group_name_Hall 'C -2yc'
_symmetry_space_group_name_H-M 'C 1 c 1'
_cell_angle_alpha 90
_cell_angle_beta 121.1
_cell_angle_gamma 90
_cell_formula_units_Z 4
_cell_length_a 12.129
_cell_length_b 10.858
_cell_length_c 10.255
_cell_volume 1156.431
_citation_journal_id_ASTM ZEKGAX
_cod_data_source_file Braibanti_ZEKGAX_1967_1767.cif
_cod_data_source_block C3H16N8Ni1O7
_cod_original_formula_sum 'C3 H16 N8 Ni1 O7'
_cod_database_code 8103828

loop_
_symmetry_equiv_pos_as_xyz
x,y,z
x,-y,z+1/2
x+1/2,y+1/2,z
x+1/2,-y+1/2,z+1/2

loop_
_atom_site_label
_atom_site_type_symbol
_atom_site_fract_x
_atom_site_fract_y
_atom_site_fract_z
_atom_site_occupancy
_atom_site_U_iso_or_equiv
N5 N-2 0.6795 0.3765 0.3996 1 0.0
O6 O-2 0.7956 0.373 0.2843 1 0.0
N7 N-2 0.3657 0.2075 0.2901 1 0.0
C3 C+4 0.7082 0.4187 0.2993 1 0.0
N1 N-2 0.6091 0.8145 0.3261 1 0.0
O1 O-2 0.4508 0.7255 0.1132 1 0.0
N8 N-2 0.4232 0.0991 0.2702 1 0.0
O7 O-2 0.4794 0.2238 0.0614 1 0.0
Ni1 Ni+2 0.4995 0.5736 0.2494 1 0.0
N3 N-2 0.2314 0.5239 0.1462 1 0.0
O2 O-2 0.4928 0.9232 0.1148 1 0.0
N4 N-2 0.3327 0.5956 0.2623 1 0.0
O4 O-2 0.1819 0.3818 -0.0356 1 0.0
C2 C+4 0.2631 0.4494 0.0569 1 0.0
O5 O-2 0.6493 0.5205 0.2203 1 0.0
O3 O-2 0.3739 0.457 0.078 1 0.0
N6 N-2 0.5717 0.4241 0.403 1 0.0
C1 C+4 0.5103 0.8255 0.1739 1 0.0
N2 N-2 0.6203 0.7058 0.4126 1 0.0
